data_7019239
loop_
_publ_author_name
'Wang, Li'
'Wu, Qiaolin'
'Xu, Hao'
'Mu, Ying'

_publ_section_title
;
 Synthesis and structures of (R)-cyclopentadienyl-binaphthoxy titanium(iv)
 complexes and catalytic properties for olefin polymerization.
;
_journal_issue 24
_journal_name_full 'Dalton transactions (Cambridge, England : 2003)'
_journal_page_first 7350
_journal_page_last 7357
_journal_paper_doi 10.1039/c2dt12471h
_journal_volume 41
_journal_year 2012
_chemical_formula_sum 'C31 H29 Cl3 N0 O2 Ti'
_chemical_formula_weight 587.79
_chemical_name_systematic
;
?
;
_space_group_IT_number 19
_symmetry_cell_setting orthorhombic
_symmetry_space_group_name_Hall 'P 2ac 2ab'
_symmetry_space_group_name_H-M 'P 21 21 21'
_atom_sites_solution_hydrogens geom
_atom_sites_solution_primary direct
_atom_sites_solution_secondary difmap
_audit_creation_method SHELXL-97
_cell_angle_alpha 90.00
_cell_angle_beta 90.00
_cell_angle_gamma 90.00
_cell_formula_units_Z 4
_cell_length_a 8.4968(10)
_cell_length_b 13.2926(16)
_cell_length_c 24.819(3)
_cell_measurement_temperature 185(2)
_cell_volume 2803.2(6)
_computing_cell_refinement 'Bruker SMART'
_computing_data_collection 'Bruker SMART'
_computing_data_reduction 'Bruker SAINT'
_computing_molecular_graphics 'Bruker SHELXTL'
_computing_publication_material 'Bruker SHELXTL'
_computing_structure_refinement 'SHELXL-97 (Sheldrick, 1997)'
_computing_structure_solution 'SHELXS-97 (Sheldrick, 1990)'
_diffrn_ambient_temperature 185(2)
_diffrn_detector_area_resol_mean 9.0cm
_diffrn_measured_fraction_theta_full 1.000
_diffrn_measured_fraction_theta_max 1.000
_diffrn_measurement_device_type 'CCD area detector'
_diffrn_measurement_method 'phi and omega scans'
_diffrn_radiation_monochromator graphite
_diffrn_radiation_source 'fine-focus sealed tube'
_diffrn_radiation_type MoK\a
_diffrn_radiation_wavelength 0.71073
_diffrn_reflns_av_R_equivalents 0.1224
_diffrn_reflns_av_sigmaI/netI 0.1563
_diffrn_reflns_limit_h_max 10
_diffrn_reflns_limit_h_min -10
_diffrn_reflns_limit_k_max 15
_diffrn_reflns_limit_k_min -15
_diffrn_reflns_limit_l_max 24
_diffrn_reflns_limit_l_min -29
_diffrn_reflns_number 14631
_diffrn_reflns_theta_full 25.05
_diffrn_reflns_theta_max 25.05
_diffrn_reflns_theta_min 1.64
_exptl_absorpt_coefficient_mu 0.618
_exptl_absorpt_correction_T_max 0.9580
_exptl_absorpt_correction_T_min 0.9184
_exptl_absorpt_correction_type empirical
_exptl_crystal_colour red
_exptl_crystal_density_diffrn 1.393
_exptl_crystal_density_method 'not measured'
_exptl_crystal_description block
_exptl_crystal_F_000 1216
_exptl_crystal_size_max 0.14
_exptl_crystal_size_mid 0.12
_exptl_crystal_size_min 0.07
_refine_diff_density_max 0.439
_refine_diff_density_min -0.382
_refine_diff_density_rms 0.071
_refine_ls_abs_structure_details 'Flack H D (1983), Acta Cryst. A39, 876-881'
_refine_ls_abs_structure_Flack -0.10(5)
_refine_ls_extinction_method none
_refine_ls_goodness_of_fit_ref 0.986
_refine_ls_hydrogen_treatment constr
_refine_ls_matrix_type full
_refine_ls_number_parameters 340
_refine_ls_number_reflns 4964
_refine_ls_number_restraints 0
_refine_ls_restrained_S_all 0.986
_refine_ls_R_factor_all 0.1458
_refine_ls_R_factor_gt 0.0727
_refine_ls_shift/su_max 0.000
_refine_ls_shift/su_mean 0.000
_refine_ls_structure_factor_coef Fsqd
_refine_ls_weighting_details 'calc w=1/[\s^2^(Fo^2^)+(0.0316P)^2^+0.0000P] where P=(Fo^2^+2Fc^2^)/3'
_refine_ls_weighting_scheme calc
_refine_ls_wR_factor_gt 0.0934
_refine_ls_wR_factor_ref 0.1115
_reflns_number_gt 2841
_reflns_number_total 4964
_reflns_threshold_expression >2sigma(I)
_cod_data_source_file c2dt12471h.txt
_cod_data_source_block complex4
_cod_depositor_comments
;
The following automatic conversions were performed:

'_symmetry_cell_setting' value 'Orthorhombic' changed to
'orthorhombic' according to
/home/saulius/struct/CIF-dictionaries/cif_core.dic dictionary named
'cif_core.dic' version 2.4.1 from 2010-06-29.

Automatic conversion script
Id: cif_fix_values 1891 2012-01-12 08:04:46Z andrius 
;
_cod_original_sg_symbol_H-M 'P2(1)2(1)2(1) '
_cod_database_code 7019239

loop_
_symmetry_equiv_pos_as_xyz
'x, y, z'
'-x+1/2, -y, z+1/2'
'-x, y+1/2, -z+1/2'
'x+1/2, -y+1/2, -z'

loop_
_atom_site_label
_atom_site_type_symbol
_atom_site_fract_x
_atom_site_fract_y
_atom_site_fract_z
_atom_site_U_iso_or_equiv
_atom_site_adp_type
_atom_site_occupancy
_atom_site_symmetry_multiplicity
_atom_site_calc_flag
_atom_site_refinement_flags
Ti1 Ti 0.39919(14) 0.36858(8) 0.15688(5) 0.0332(3) Uani 1 1 d .
Cl2 Cl 0.5869(2) 0.35414(16) 0.21891(7) 0.0577(6) Uani 1 1 d .
Cl1 Cl 0.3637(2) 0.53393(11) 0.15143(8) 0.0491(5) Uani 1 1 d .
Cl3 Cl 0.5237(2) 0.33319(13) 0.07946(7) 0.0514(5) Uani 1 1 d .
O1 O 0.0404(5) 0.2033(3) 0.29219(16) 0.0305(11) Uani 1 1 d .
O2 O -0.2659(5) 0.3539(3) 0.37732(17) 0.0414(12) Uani 1 1 d .
C17 C 0.0987(7) 0.4295(4) 0.3751(2) 0.0213(15) Uani 1 1 d .
C12 C 0.1887(6) 0.4894(4) 0.3391(3) 0.0267(16) Uani 1 1 d .
C28 C -0.1946(8) 0.1482(5) 0.4724(3) 0.0368(18) Uani 1 1 d .
H28 H -0.2484 0.1108 0.4994 0.044 Uiso 1 1 calc R
C21 C -0.0356(8) 0.2641(5) 0.3968(3) 0.0263(16) Uani 1 1 d .
C15 C 0.1112(8) 0.5634(5) 0.4405(3) 0.0374(17) Uani 1 1 d .
H15 H 0.0837 0.5896 0.4749 0.045 Uiso 1 1 calc R
C18 C 0.0511(7) 0.3314(5) 0.3589(2) 0.0280(17) Uani 1 1 d .
C11 C 0.2242(7) 0.4520(5) 0.2871(2) 0.0287(16) Uani 1 1 d .
H11 H 0.2855 0.4919 0.2632 0.034 Uiso 1 1 calc R
C30 C -0.1922(8) 0.2792(5) 0.4067(3) 0.0327(18) Uani 1 1 d .
C10 C 0.1714(6) 0.3583(4) 0.2701(2) 0.0228(15) Uani 1 1 d .
C1 C 0.1947(7) 0.3202(4) 0.2149(3) 0.0268(16) Uani 1 1 d .
C22 C 0.0455(7) 0.1875(4) 0.4250(2) 0.0229(15) Uani 1 1 d .
C19 C 0.0877(8) 0.2989(4) 0.3079(2) 0.0284(16) Uani 1 1 d .
C26 C 0.0438(10) 0.0497(5) 0.4906(3) 0.042(2) Uani 1 1 d .
H26 H -0.0095 0.0112 0.5172 0.050 Uiso 1 1 calc R
C27 C -0.0367(8) 0.1267(5) 0.4628(2) 0.0291(17) Uani 1 1 d .
C16 C 0.0605(7) 0.4690(4) 0.4261(3) 0.0331(17) Uani 1 1 d .
H16 H -0.0003 0.4303 0.4506 0.040 Uiso 1 1 calc R
C6 C 0.3564(8) 0.1587(5) 0.2383(2) 0.043(2) Uani 1 1 d .
H6A H 0.2820 0.1062 0.2493 0.065 Uiso 1 1 calc R
H6B H 0.3929 0.1953 0.2702 0.065 Uiso 1 1 calc R
H6C H 0.4466 0.1277 0.2202 0.065 Uiso 1 1 calc R
C5 C 0.1234(7) 0.3602(4) 0.1675(2) 0.0286(15) Uani 1 1 d .
C13 C 0.2387(8) 0.5850(5) 0.3565(3) 0.0381(18) Uani 1 1 d .
H13 H 0.3003 0.6252 0.3329 0.046 Uiso 1 1 calc R
C24 C 0.2821(8) 0.0888(5) 0.4419(3) 0.0369(19) Uani 1 1 d .
H24 H 0.3900 0.0752 0.4350 0.044 Uiso 1 1 calc R
C2 C 0.2766(7) 0.2303(4) 0.2006(3) 0.0280(17) Uani 1 1 d .
C29 C -0.2762(8) 0.2208(5) 0.4449(3) 0.0371(19) Uani 1 1 d .
H29 H -0.3851 0.2317 0.4512 0.044 Uiso 1 1 calc R
C23 C 0.2063(8) 0.1651(5) 0.4153(3) 0.0326(17) Uani 1 1 d .
H23 H 0.2630 0.2041 0.3898 0.039 Uiso 1 1 calc R
C4 C 0.1642(8) 0.2985(5) 0.1243(3) 0.0332(18) Uani 1 1 d .
C20 C -0.1072(9) 0.2031(5) 0.2651(3) 0.052(2) Uani 1 1 d .
H20A H -0.1875 0.2331 0.2884 0.078 Uiso 1 1 calc R
H20B H -0.1370 0.1337 0.2564 0.078 Uiso 1 1 calc R
H20C H -0.0987 0.2422 0.2318 0.078 Uiso 1 1 calc R
C14 C 0.2016(7) 0.6212(5) 0.4059(3) 0.0365(18) Uani 1 1 d .
H14 H 0.2373 0.6858 0.4167 0.044 Uiso 1 1 calc R
C31 C -0.4325(7) 0.3496(6) 0.3718(3) 0.053(2) Uani 1 1 d .
H31A H -0.4633 0.2826 0.3591 0.080 Uiso 1 1 calc R
H31B H -0.4669 0.4004 0.3457 0.080 Uiso 1 1 calc R
H31C H -0.4820 0.3628 0.4067 0.080 Uiso 1 1 calc R
C9 C 0.0093(7) 0.4464(4) 0.1654(2) 0.0381(18) Uani 1 1 d .
H9A H 0.0341 0.4894 0.1345 0.057 Uiso 1 1 calc R
H9B H 0.0173 0.4858 0.1987 0.057 Uiso 1 1 calc R
H9C H -0.0980 0.4203 0.1617 0.057 Uiso 1 1 calc R
C25 C 0.1972(9) 0.0305(5) 0.4795(3) 0.041(2) Uani 1 1 d .
H25 H 0.2486 -0.0234 0.4974 0.050 Uiso 1 1 calc R
C3 C 0.2575(8) 0.2180(4) 0.1438(3) 0.0330(17) Uani 1 1 d .
C7 C 0.3170(8) 0.1284(5) 0.1130(2) 0.0428(19) Uani 1 1 d .
H7A H 0.2405 0.0734 0.1156 0.064 Uiso 1 1 calc R
H7B H 0.4179 0.1065 0.1281 0.064 Uiso 1 1 calc R
H7C H 0.3315 0.1468 0.0751 0.064 Uiso 1 1 calc R
C8 C 0.1130(8) 0.3132(5) 0.0665(2) 0.0462(19) Uani 1 1 d .
H8A H -0.0003 0.3007 0.0635 0.069 Uiso 1 1 calc R
H8B H 0.1702 0.2661 0.0433 0.069 Uiso 1 1 calc R
H8C H 0.1359 0.3824 0.0553 0.069 Uiso 1 1 calc R

loop_
_atom_site_aniso_label
_atom_site_aniso_U_11
_atom_site_aniso_U_22
_atom_site_aniso_U_33
_atom_site_aniso_U_23
_atom_site_aniso_U_13
_atom_site_aniso_U_12
Ti1 0.0364(8) 0.0271(7) 0.0361(7) 0.0052(6) 0.0039(7) 0.0032(6)
Cl2 0.0410(11) 0.0785(15) 0.0535(13) 0.0147(12) -0.0087(10) -0.0037(11)
Cl1 0.0590(13) 0.0258(10) 0.0624(12) 0.0068(10) 0.0186(11) 0.0012(9)
Cl3 0.0636(13) 0.0441(12) 0.0464(12) 0.0044(10) 0.0205(10) 0.0070(10)
O1 0.035(3) 0.025(3) 0.032(3) 0.000(2) 0.001(2) -0.003(2)
O2 0.031(3) 0.034(3) 0.059(3) 0.007(3) -0.001(2) 0.006(3)
C17 0.022(4) 0.021(4) 0.021(4) 0.000(3) -0.002(3) 0.010(3)
C12 0.024(4) 0.023(4) 0.033(4) 0.001(3) 0.002(3) 0.004(3)
C28 0.050(5) 0.029(4) 0.032(4) 0.000(4) 0.013(4) -0.009(4)
C21 0.031(4) 0.024(4) 0.025(4) 0.001(3) 0.008(3) 0.000(3)
C15 0.040(4) 0.033(4) 0.040(4) -0.006(3) -0.005(4) 0.004(4)
C18 0.028(4) 0.034(4) 0.022(4) 0.005(3) -0.002(3) 0.004(3)
C11 0.027(4) 0.030(4) 0.030(4) 0.012(3) 0.005(3) 0.011(3)
C30 0.042(5) 0.027(4) 0.029(5) -0.005(3) 0.005(4) -0.003(4)
C10 0.024(4) 0.014(4) 0.030(4) 0.005(3) 0.004(3) 0.008(3)
C1 0.029(4) 0.023(4) 0.028(4) 0.007(3) 0.001(3) -0.002(3)
C22 0.032(4) 0.020(4) 0.017(4) -0.006(3) -0.003(3) -0.007(3)
C19 0.035(4) 0.020(4) 0.030(4) 0.004(3) 0.000(4) -0.005(3)
C26 0.067(6) 0.034(5) 0.026(4) 0.004(4) 0.003(4) -0.013(4)
C27 0.042(5) 0.021(4) 0.024(4) 0.000(3) 0.009(3) -0.005(4)
C16 0.033(5) 0.025(4) 0.041(4) 0.004(3) 0.000(4) -0.006(3)
C6 0.060(5) 0.031(4) 0.038(4) 0.008(3) 0.007(4) 0.015(4)
C5 0.037(4) 0.021(3) 0.028(4) 0.005(3) -0.001(3) 0.003(3)
C13 0.044(5) 0.029(4) 0.042(5) 0.001(3) -0.001(4) 0.001(3)
C24 0.038(5) 0.029(4) 0.043(5) -0.001(4) 0.002(4) 0.000(4)
C2 0.034(4) 0.019(4) 0.032(4) 0.005(3) 0.007(4) -0.005(3)
C29 0.031(4) 0.041(5) 0.039(5) -0.003(4) 0.014(4) -0.010(4)
C23 0.040(5) 0.027(4) 0.031(4) 0.000(3) 0.002(4) 0.006(3)
C4 0.043(5) 0.028(4) 0.028(4) 0.002(3) -0.002(3) -0.002(3)
C20 0.057(5) 0.032(4) 0.067(6) 0.006(4) -0.022(5) -0.025(4)
C14 0.040(4) 0.017(4) 0.053(5) -0.002(4) -0.003(4) -0.009(3)
C31 0.035(5) 0.062(5) 0.062(5) -0.010(4) -0.007(4) 0.005(4)
C9 0.032(4) 0.041(4) 0.041(5) 0.009(4) 0.001(4) 0.002(4)
C25 0.067(6) 0.024(4) 0.033(5) 0.006(4) -0.015(4) -0.002(4)
C3 0.040(4) 0.027(4) 0.032(5) 0.002(3) 0.003(4) 0.002(3)
C7 0.058(5) 0.022(4) 0.048(5) -0.013(4) 0.001(4) 0.004(4)
C8 0.051(5) 0.048(5) 0.039(5) 0.004(4) -0.007(4) 0.001(4)

loop_
_atom_type_symbol
_atom_type_description
_atom_type_scat_dispersion_real
_atom_type_scat_dispersion_imag
_atom_type_scat_source
C C 0.0033 0.0016 'International Tables Vol C Tables 4.2.6.8 and 6.1.1.4'
H H 0.0000 0.0000 'International Tables Vol C Tables 4.2.6.8 and 6.1.1.4'
N N 0.0061 0.0033 'International Tables Vol C Tables 4.2.6.8 and 6.1.1.4'
O O 0.0106 0.0060 'International Tables Vol C Tables 4.2.6.8 and 6.1.1.4'
Cl Cl 0.1484 0.1585 'International Tables Vol C Tables 4.2.6.8 and 6.1.1.4'
Ti Ti 0.2776 0.4457 'International Tables Vol C Tables 4.2.6.8 and 6.1.1.4'

loop_
_geom_angle_atom_site_label_1
_geom_angle_atom_site_label_2
_geom_angle_atom_site_label_3
_geom_angle
Cl1 Ti1 Cl2 102.98(9)
Cl1 Ti1 Cl3 102.67(8)
Cl2 Ti1 Cl3 103.68(9)
Cl1 Ti1 C1 102.00(16)
Cl2 Ti1 C1 94.72(16)
Cl3 Ti1 C1 144.83(16)
Cl1 Ti1 C4 104.83(18)
Cl2 Ti1 C4 144.51(17)
Cl3 Ti1 C4 91.31(17)
C1 Ti1 C4 58.2(2)
Cl1 Ti1 C3 139.63(18)
Cl2 Ti1 C3 112.80(17)
Cl3 Ti1 C3 86.86(16)
C1 Ti1 C3 58.2(2)
C4 Ti1 C3 35.1(2)
Cl1 Ti1 C5 85.35(15)
Cl2 Ti1 C5 129.07(15)
Cl3 Ti1 C5 123.63(16)
C1 Ti1 C5 35.28(18)
C4 Ti1 C5 34.4(2)
C3 Ti1 C5 57.9(2)
Cl1 Ti1 C2 137.21(17)
Cl2 Ti1 C2 86.08(17)
Cl3 Ti1 C2 115.82(16)
C1 Ti1 C2 35.21(19)
C4 Ti1 C2 58.5(2)
C3 Ti1 C2 35.1(2)
C5 Ti1 C2 58.5(2)
C19 O1 C20 113.0(4)
C30 O2 C31 118.3(6)
C16 C17 C12 118.7(5)
C16 C17 C18 122.0(6)
C12 C17 C18 119.3(6)
C13 C12 C11 122.2(6)
C13 C12 C17 118.4(6)
C11 C12 C17 119.4(6)
C29 C28 C27 123.1(7)
C29 C28 H28 118.4
C27 C28 H28 118.4
C30 C21 C22 119.4(6)
C30 C21 C18 120.4(6)
C22 C21 C18 120.2(6)
C16 C15 C14 121.2(6)
C16 C15 H15 119.4
C14 C15 H15 119.4
C19 C18 C17 119.0(6)
C19 C18 C21 120.2(6)
C17 C18 C21 120.8(6)
C10 C11 C12 121.5(6)
C10 C11 H11 119.2
C12 C11 H11 119.2
C21 C30 O2 116.8(6)
C21 C30 C29 122.0(7)
O2 C30 C29 121.2(6)
C11 C10 C19 117.5(5)
C11 C10 C1 123.1(5)
C19 C10 C1 119.4(5)
C5 C1 C2 108.2(5)
C5 C1 C10 125.6(5)
C2 C1 C10 125.8(5)
C5 C1 Ti1 72.9(3)
C2 C1 Ti1 73.5(3)
C10 C1 Ti1 125.2(4)
C21 C22 C23 122.4(6)
C21 C22 C27 119.8(6)
C23 C22 C27 117.7(6)
C18 C19 O1 118.8(6)
C18 C19 C10 123.2(6)
O1 C19 C10 118.0(5)
C25 C26 C27 120.1(7)
C25 C26 H26 120.0
C27 C26 H26 120.0
C28 C27 C26 122.1(7)
C28 C27 C22 118.0(6)
C26 C27 C22 119.8(6)
C15 C16 C17 120.1(6)
C15 C16 H16 119.9
C17 C16 H16 119.9
C2 C6 H6A 109.5
C2 C6 H6B 109.5
H6A C6 H6B 109.5
C2 C6 H6C 109.5
H6A C6 H6C 109.5
H6B C6 H6C 109.5
C4 C5 C1 108.1(5)
C4 C5 C9 125.6(6)
C1 C5 C9 125.9(5)
C4 C5 Ti1 72.3(4)
C1 C5 Ti1 71.8(3)
C9 C5 Ti1 126.9(4)
C14 C13 C12 121.8(6)
C14 C13 H13 119.1
C12 C13 H13 119.1
C23 C24 C25 118.9(6)
C23 C24 H24 120.5
C25 C24 H24 120.5
C3 C2 C1 106.6(6)
C3 C2 C6 126.6(6)
C1 C2 C6 126.6(6)
C3 C2 Ti1 71.8(3)
C1 C2 Ti1 71.3(3)
C6 C2 Ti1 125.4(4)
C28 C29 C30 117.7(7)
C28 C29 H29 121.2
C30 C29 H29 121.2
C24 C23 C22 121.8(6)
C24 C23 H23 119.1
C22 C23 H23 119.1
C5 C4 C3 108.6(6)
C5 C4 C8 125.7(6)
C3 C4 C8 125.7(6)
C5 C4 Ti1 73.3(4)
C3 C4 Ti1 72.9(4)
C8 C4 Ti1 121.4(4)
O1 C20 H20A 109.5
O1 C20 H20B 109.5
H20A C20 H20B 109.5
O1 C20 H20C 109.5
H20A C20 H20C 109.5
H20B C20 H20C 109.5
C13 C14 C15 119.6(6)
C13 C14 H14 120.2
C15 C14 H14 120.2
O2 C31 H31A 109.5
O2 C31 H31B 109.5
H31A C31 H31B 109.5
O2 C31 H31C 109.5
H31A C31 H31C 109.5
H31B C31 H31C 109.5
C5 C9 H9A 109.5
C5 C9 H9B 109.5
H9A C9 H9B 109.5
C5 C9 H9C 109.5
H9A C9 H9C 109.5
H9B C9 H9C 109.5
C26 C25 C24 121.6(7)
C26 C25 H25 119.2
C24 C25 H25 119.2
C4 C3 C2 108.4(6)
C4 C3 C7 127.7(6)
C2 C3 C7 123.7(6)
C4 C3 Ti1 72.1(4)
C2 C3 Ti1 73.1(4)
C7 C3 Ti1 124.8(4)
C3 C7 H7A 109.5
C3 C7 H7B 109.5
H7A C7 H7B 109.5
C3 C7 H7C 109.5
H7A C7 H7C 109.5
H7B C7 H7C 109.5
C4 C8 H8A 109.5
C4 C8 H8B 109.5
H8A C8 H8B 109.5
C4 C8 H8C 109.5
H8A C8 H8C 109.5
H8B C8 H8C 109.5

loop_
_geom_bond_atom_site_label_1
_geom_bond_atom_site_label_2
_geom_bond_distance
Ti1 Cl1 2.2227(18)
Ti1 Cl2 2.225(2)
Ti1 Cl3 2.243(2)
Ti1 C1 2.347(6)
Ti1 C4 2.347(7)
Ti1 C3 2.358(6)
Ti1 C5 2.360(6)
Ti1 C2 2.375(6)
O1 C19 1.388(6)
O1 C20 1.423(7)
O2 C30 1.382(7)
O2 C31 1.423(7)
C17 C16 1.408(8)
C17 C12 1.420(8)
C17 C18 1.423(8)
C12 C13 1.407(7)
C12 C11 1.417(8)
C28 C29 1.370(8)
C28 C27 1.393(8)
C28 H28 0.9500
C21 C30 1.368(8)
C21 C22 1.415(8)
C21 C18 1.492(8)
C15 C16 1.374(8)
C15 C14 1.385(8)
C15 H15 0.9500
C18 C19 1.374(8)
C11 C10 1.389(8)
C11 H11 0.9500
C30 C29 1.418(8)
C10 C19 1.417(7)
C10 C1 1.474(8)
C1 C5 1.426(7)
C1 C2 1.428(8)
C22 C23 1.419(8)
C22 C27 1.422(8)
C26 C25 1.356(9)
C26 C27 1.412(8)
C26 H26 0.9500
C16 H16 0.9500
C6 C2 1.498(8)
C6 H6A 0.9800
C6 H6B 0.9800
C6 H6C 0.9800
C5 C4 1.393(8)
C5 C9 1.503(7)
C13 C14 1.354(8)
C13 H13 0.9500
C24 C23 1.370(8)
C24 C25 1.411(8)
C24 H24 0.9500
C2 C3 1.426(8)
C29 H29 0.9500
C23 H23 0.9500
C4 C3 1.418(8)
C4 C8 1.510(8)
C20 H20A 0.9800
C20 H20B 0.9800
C20 H20C 0.9800
C14 H14 0.9500
C31 H31A 0.9800
C31 H31B 0.9800
C31 H31C 0.9800
C9 H9A 0.9800
C9 H9B 0.9800
C9 H9C 0.9800
C25 H25 0.9500
C3 C7 1.504(8)
C7 H7A 0.9800
C7 H7B 0.9800
C7 H7C 0.9800
C8 H8A 0.9800
C8 H8B 0.9800
C8 H8C 0.9800

loop_
_geom_torsion_atom_site_label_1
_geom_torsion_atom_site_label_2
_geom_torsion_atom_site_label_3
_geom_torsion_atom_site_label_4
_geom_torsion
C16 C17 C12 C13 1.4(9)
C18 C17 C12 C13 -178.1(5)
C16 C17 C12 C11 -178.2(5)
C18 C17 C12 C11 2.4(8)
C16 C17 C18 C19 177.8(6)
C12 C17 C18 C19 -2.8(9)
C16 C17 C18 C21 -2.9(9)
C12 C17 C18 C21 176.5(6)
C30 C21 C18 C19 -103.9(8)
C22 C21 C18 C19 79.8(8)
C30 C21 C18 C17 76.8(8)
C22 C21 C18 C17 -99.5(7)
C13 C12 C11 C10 -178.7(6)
C17 C12 C11 C10 0.8(8)
C22 C21 C30 O2 -179.0(5)
C18 C21 C30 O2 4.7(9)
C22 C21 C30 C29 0.4(10)
C18 C21 C30 C29 -175.9(6)
C31 O2 C30 C21 158.2(6)
C31 O2 C30 C29 -21.2(8)
C12 C11 C10 C19 -3.4(8)
C12 C11 C10 C1 174.9(5)
C11 C10 C1 C5 -67.1(8)
C19 C10 C1 C5 111.1(7)
C11 C10 C1 C2 120.9(7)
C19 C10 C1 C2 -60.9(8)
C11 C10 C1 Ti1 26.4(8)
C19 C10 C1 Ti1 -155.4(5)
Cl1 Ti1 C1 C5 63.7(3)
Cl2 Ti1 C1 C5 168.0(3)
Cl3 Ti1 C1 C5 -70.0(4)
C4 Ti1 C1 C5 -36.5(3)
C3 Ti1 C1 C5 -78.0(4)
C2 Ti1 C1 C5 -115.6(5)
Cl1 Ti1 C1 C2 179.3(3)
Cl2 Ti1 C1 C2 -76.3(4)
Cl3 Ti1 C1 C2 45.6(5)
C4 Ti1 C1 C2 79.2(4)
C3 Ti1 C1 C2 37.6(4)
C5 Ti1 C1 C2 115.6(5)
Cl1 Ti1 C1 C10 -58.2(5)
Cl2 Ti1 C1 C10 46.1(5)
Cl3 Ti1 C1 C10 168.1(3)
C4 Ti1 C1 C10 -158.4(6)
C3 Ti1 C1 C10 160.1(6)
C5 Ti1 C1 C10 -121.9(6)
C2 Ti1 C1 C10 122.5(7)
C30 C21 C22 C23 177.6(6)
C18 C21 C22 C23 -6.0(9)
C30 C21 C22 C27 0.7(9)
C18 C21 C22 C27 177.1(5)
C17 C18 C19 O1 -179.7(5)
C21 C18 C19 O1 1.0(9)
C17 C18 C19 C10 0.1(10)
C21 C18 C19 C10 -179.2(6)
C20 O1 C19 C18 93.5(7)
C20 O1 C19 C10 -86.3(7)
C11 C10 C19 C18 3.0(9)
C1 C10 C19 C18 -175.3(6)
C11 C10 C19 O1 -177.2(5)
C1 C10 C19 O1 4.5(8)
C29 C28 C27 C26 -178.2(6)
C29 C28 C27 C22 4.1(10)
C25 C26 C27 C28 179.2(6)
C25 C26 C27 C22 -3.2(10)
C21 C22 C27 C28 -2.8(9)
C23 C22 C27 C28 -179.9(6)
C21 C22 C27 C26 179.4(6)
C23 C22 C27 C26 2.3(9)
C14 C15 C16 C17 -0.7(10)
C12 C17 C16 C15 -0.6(9)
C18 C17 C16 C15 178.9(6)
C2 C1 C5 C4 -1.9(7)
C10 C1 C5 C4 -175.0(6)
Ti1 C1 C5 C4 63.6(4)
C2 C1 C5 C9 171.6(6)
C10 C1 C5 C9 -1.5(9)
Ti1 C1 C5 C9 -122.9(6)
C2 C1 C5 Ti1 -65.5(4)
C10 C1 C5 Ti1 121.4(6)
Cl1 Ti1 C5 C4 124.9(4)
Cl2 Ti1 C5 C4 -132.1(3)
Cl3 Ti1 C5 C4 22.8(4)
C1 Ti1 C5 C4 -116.6(5)
C3 Ti1 C5 C4 -37.5(3)
C2 Ti1 C5 C4 -79.1(4)
Cl1 Ti1 C5 C1 -118.4(3)
Cl2 Ti1 C5 C1 -15.5(4)
Cl3 Ti1 C5 C1 139.4(3)
C4 Ti1 C5 C1 116.6(5)
C3 Ti1 C5 C1 79.1(4)
C2 Ti1 C5 C1 37.6(3)
Cl1 Ti1 C5 C9 3.3(5)
Cl2 Ti1 C5 C9 106.2(5)
Cl3 Ti1 C5 C9 -98.8(5)
C1 Ti1 C5 C9 121.7(7)
C4 Ti1 C5 C9 -121.6(7)
C3 Ti1 C5 C9 -159.2(6)
C2 Ti1 C5 C9 159.3(6)
C11 C12 C13 C14 178.6(6)
C17 C12 C13 C14 -0.9(9)
C5 C1 C2 C3 1.5(7)
C10 C1 C2 C3 174.6(5)
Ti1 C1 C2 C3 -63.6(4)
C5 C1 C2 C6 -174.2(6)
C10 C1 C2 C6 -1.1(10)
Ti1 C1 C2 C6 120.7(6)
C5 C1 C2 Ti1 65.1(4)
C10 C1 C2 Ti1 -121.8(6)
Cl1 Ti1 C2 C3 114.4(4)
Cl2 Ti1 C2 C3 -140.7(4)
Cl3 Ti1 C2 C3 -37.4(4)
C1 Ti1 C2 C3 115.4(6)
C4 Ti1 C2 C3 37.2(4)
C5 Ti1 C2 C3 77.8(4)
Cl1 Ti1 C2 C1 -1.0(5)
Cl2 Ti1 C2 C1 103.9(3)
Cl3 Ti1 C2 C1 -152.8(3)
C4 Ti1 C2 C1 -78.3(4)
C3 Ti1 C2 C1 -115.4(6)
C5 Ti1 C2 C1 -37.6(3)
Cl1 Ti1 C2 C6 -123.1(5)
Cl2 Ti1 C2 C6 -18.2(5)
Cl3 Ti1 C2 C6 85.1(5)
C1 Ti1 C2 C6 -122.1(7)
C4 Ti1 C2 C6 159.6(6)
C3 Ti1 C2 C6 122.5(7)
C5 Ti1 C2 C6 -159.8(6)
C27 C28 C29 C30 -3.0(10)
C21 C30 C29 C28 0.6(10)
O2 C30 C29 C28 180.0(6)
C25 C24 C23 C22 0.5(10)
C21 C22 C23 C24 -178.0(6)
C27 C22 C23 C24 -1.0(9)
C1 C5 C4 C3 1.5(7)
C9 C5 C4 C3 -172.1(6)
Ti1 C5 C4 C3 64.8(5)
C1 C5 C4 C8 179.7(6)
C9 C5 C4 C8 6.1(10)
Ti1 C5 C4 C8 -117.0(6)
C1 C5 C4 Ti1 -63.3(4)
C9 C5 C4 Ti1 123.1(6)
Cl1 Ti1 C4 C5 -57.7(4)
Cl2 Ti1 C4 C5 82.8(4)
Cl3 Ti1 C4 C5 -161.2(3)
C1 Ti1 C4 C5 37.4(3)
C3 Ti1 C4 C5 116.2(5)
C2 Ti1 C4 C5 79.0(4)
Cl1 Ti1 C4 C3 -173.9(3)
Cl2 Ti1 C4 C3 -33.4(5)
Cl3 Ti1 C4 C3 82.7(4)
C1 Ti1 C4 C3 -78.8(4)
C5 Ti1 C4 C3 -116.2(5)
C2 Ti1 C4 C3 -37.1(4)
Cl1 Ti1 C4 C8 64.3(5)
Cl2 Ti1 C4 C8 -155.2(4)
Cl3 Ti1 C4 C8 -39.2(5)
C1 Ti1 C4 C8 159.4(6)
C3 Ti1 C4 C8 -121.8(7)
C5 Ti1 C4 C8 122.0(7)
C2 Ti1 C4 C8 -159.0(6)
C12 C13 C14 C15 -0.4(10)
C16 C15 C14 C13 1.2(10)
C27 C26 C25 C24 2.6(10)
C23 C24 C25 C26 -1.3(10)
C5 C4 C3 C2 -0.5(8)
C8 C4 C3 C2 -178.7(6)
Ti1 C4 C3 C2 64.6(5)
C5 C4 C3 C7 174.4(6)
C8 C4 C3 C7 -3.8(11)
Ti1 C4 C3 C7 -120.5(7)
C5 C4 C3 Ti1 -65.1(4)
C8 C4 C3 Ti1 116.7(6)
C1 C2 C3 C4 -0.6(7)
C6 C2 C3 C4 175.1(6)
Ti1 C2 C3 C4 -63.9(5)
C1 C2 C3 C7 -175.8(6)
C6 C2 C3 C7 0.0(11)
Ti1 C2 C3 C7 121.0(6)
C1 C2 C3 Ti1 63.2(4)
C6 C2 C3 Ti1 -121.0(7)
Cl1 Ti1 C3 C4 9.2(5)
Cl2 Ti1 C3 C4 159.7(3)
Cl3 Ti1 C3 C4 -96.8(4)
C1 Ti1 C3 C4 78.6(4)
C5 Ti1 C3 C4 36.8(4)
C2 Ti1 C3 C4 116.4(6)
Cl1 Ti1 C3 C2 -107.2(4)
Cl2 Ti1 C3 C2 43.3(4)
Cl3 Ti1 C3 C2 146.8(4)
C1 Ti1 C3 C2 -37.8(4)
C4 Ti1 C3 C2 -116.4(6)
C5 Ti1 C3 C2 -79.6(4)
Cl1 Ti1 C3 C7 133.1(5)
Cl2 Ti1 C3 C7 -76.4(5)
Cl3 Ti1 C3 C7 27.1(5)
C1 Ti1 C3 C7 -157.5(6)
C4 Ti1 C3 C7 123.9(7)
C5 Ti1 C3 C7 160.7(6)
C2 Ti1 C3 C7 -119.7(7)
